data_8102343
loop_
_publ_author_name
'Willocq, Christopher'
'Hermans, Sophie'
'Devillers, Michel'
'Tinant, Bernard'

_publ_section_title
;
 Crystal structure of
 nonacarbonylhexakis(triphenylphosphane)nonapalladiumgold
 hexafluoridophosphate, [Pd~9~Au(CO)~9~(PPh~3~)~6~](PF~6~)
;
_journal_issue 4
_journal_name_full 'Zeitschrift f\"ur Kristallographie - New Crystal Structures'
_journal_page_first 495
_journal_page_last 497
_journal_paper_doi 10.1524/ncrs.2008.0218
_journal_volume 223
_journal_year 2008
_chemical_formula_sum 'C129 H114 Au F6 O12 P7 Pd9'
_chemical_formula_weight 3341.56
_space_group_IT_number 148
_symmetry_cell_setting trigonal
_symmetry_space_group_name_Hall '-R 3'
_symmetry_space_group_name_H-M 'R -3 :H'
_atom_sites_solution_hydrogens geom
_atom_sites_solution_primary direct
_atom_sites_solution_secondary difmap
_audit_creation_method SHELXL-97
_cell_angle_alpha 90.00
_cell_angle_beta 90.00
_cell_angle_gamma 120.00
_cell_formula_units_Z 6
_cell_length_a 22.520(4)
_cell_length_b 22.520(4)
_cell_length_c 39.433(7)
_cell_measurement_reflns_used all
_cell_measurement_temperature 120(2)
_cell_measurement_theta_max 52.8
_cell_measurement_theta_min 3.
_cell_volume 17319(5)
_computing_cell_refinement MAR
_computing_data_collection MAR
_computing_data_reduction MARHKL
_computing_molecular_graphics 'PLATON [8]'
_computing_structure_refinement 'SHELXL-97 [7]'
_computing_structure_solution 'SHELXS-97 [7]'
_diffrn_ambient_temperature 120(2)
_diffrn_detector_area_resol_mean 6.66
_diffrn_measured_fraction_theta_full 0.985
_diffrn_measured_fraction_theta_max 0.985
_diffrn_measurement_device_type 'MAR345 image plate'
_diffrn_radiation_monochromator graphite
_diffrn_radiation_source 'RU200 rotating anode'
_diffrn_radiation_type MoK\a
_diffrn_radiation_wavelength 0.71069
_diffrn_reflns_av_R_equivalents 0.069
_diffrn_reflns_av_sigmaI/netI 0.0607
_diffrn_reflns_limit_h_max 23
_diffrn_reflns_limit_h_min -23
_diffrn_reflns_limit_k_max 28
_diffrn_reflns_limit_k_min -28
_diffrn_reflns_limit_l_max 49
_diffrn_reflns_limit_l_min -30
_diffrn_reflns_number 29262
_diffrn_reflns_theta_full 26.41
_diffrn_reflns_theta_max 26.41
_diffrn_reflns_theta_min 2.81
_exptl_absorpt_coefficient_mu 2.801
_exptl_absorpt_correction_type none
_exptl_crystal_colour red
_exptl_crystal_density_diffrn 1.922
_exptl_crystal_density_method 'not measured'
_exptl_crystal_description ' bloc '
_exptl_crystal_F_000 9816
_exptl_crystal_size_max 0.32
_exptl_crystal_size_mid 0.25
_exptl_crystal_size_min 0.25
_refine_diff_density_max 2.798
_refine_diff_density_min -1.526
_refine_diff_density_rms 0.152
_refine_ls_extinction_method none
_refine_ls_goodness_of_fit_ref 1.052
_refine_ls_hydrogen_treatment constr
_refine_ls_matrix_type full
_refine_ls_number_parameters 463
_refine_ls_number_reflns 7791
_refine_ls_number_restraints 13
_refine_ls_restrained_S_all 1.052
_refine_ls_R_factor_all 0.0549
_refine_ls_R_factor_gt 0.0473
_refine_ls_shift/su_max 0.001
_refine_ls_shift/su_mean 0.000
_refine_ls_structure_factor_coef Fsqd
_refine_ls_weighting_details 'calc w=1/[\s^2^(Fo^2^)+(0.0474P)^2^+268.8227P] where P=(Fo^2^+2Fc^2^)/3'
_refine_ls_weighting_scheme calc
_refine_ls_wR_factor_gt 0.1246
_refine_ls_wR_factor_ref 0.1287
_reflns_number_gt 6725
_reflns_number_total 7791
_reflns_threshold_expression >2sigma(I)
_cod_data_source_file 1267-2395.cff
_cod_data_source_block cw286
_cod_depositor_comments
;
The following automatic conversions were performed:
'_symmetry_cell_setting' value ' trigonal ' changed to 'trigonal'
according to '/home/saulius/struct/CIF-dictionaries/cif_core.dic'
dictionary named 'cif_core.dic' version 2.4.1 from 2010-06-29.

Automatic conversion script
Id: cif_fix_enum 1555 2011-01-17 13:19:09Z saulius 

The following automatic conversions were performed:
'_atom_site_symetry_multiplicity' tag replaced with
'_atom_site_symmetry_multiplicity'.

Automatic conversion script
Id: cif_correct_tags 1440 2010-10-19 06:21:57Z saulius 
;
_cod_original_sg_symbol_H-M ' R -3 '
_cod_database_code 8102343

loop_
_symmetry_equiv_pos_as_xyz
'x, y, z'
'-y, x-y, z'
'-x+y, -x, z'
'x+2/3, y+1/3, z+1/3'
'-y+2/3, x-y+1/3, z+1/3'
'-x+y+2/3, -x+1/3, z+1/3'
'x+1/3, y+2/3, z+2/3'
'-y+1/3, x-y+2/3, z+2/3'
'-x+y+1/3, -x+2/3, z+2/3'
'-x, -y, -z'
'y, -x+y, -z'
'x-y, x, -z'
'-x+2/3, -y+1/3, -z+1/3'
'y+2/3, -x+y+1/3, -z+1/3'
'x-y+2/3, x+1/3, -z+1/3'
'-x+1/3, -y+2/3, -z+2/3'
'y+1/3, -x+y+2/3, -z+2/3'
'x-y+1/3, x+2/3, -z+2/3'

loop_
_atom_site_label
_atom_site_type_symbol
_atom_site_fract_x
_atom_site_fract_y
_atom_site_fract_z
_atom_site_U_iso_or_equiv
_atom_site_adp_type
_atom_site_occupancy
_atom_site_symmetry_multiplicity
_atom_site_calc_flag
_atom_site_refinement_flags
_atom_site_disorder_assembly
_atom_site_disorder_group
_atom_site_attached_hydrogens
Au1 Au 0.0000 0.0000 0.234976(11) 0.03018(12) Uani 1 3 d S . . 0
Pd1 Pd 0.13978(2) 0.11445(2) 0.266295(13) 0.03037(13) Uani 1 1 d . . . 0
Pd2 Pd -0.06316(2) 0.01591(2) 0.345449(12) 0.02497(12) Uani 1 1 d . . . 0
Pd3 Pd 0.01721(2) 0.08645(2) 0.290894(12) 0.02636(12) Uani 1 1 d . . . 0
C1 C 0.1722(3) 0.0512(3) 0.28366(19) 0.0362(15) Uani 1 1 d . . . 0
O1 O 0.2209(2) 0.0492(3) 0.29066(17) 0.0549(15) Uani 1 1 d . . . 0
C2 C 0.0952(3) 0.1730(3) 0.26334(19) 0.0367(14) Uani 1 1 d . . . 0
O2 O 0.1011(3) 0.2246(2) 0.25605(16) 0.0509(14) Uani 1 1 d . . . 0
C3 C 0.0216(3) 0.1133(3) 0.35148(16) 0.0265(12) Uani 1 1 d . . . 0
O3 O 0.0318(2) 0.1655(2) 0.36194(13) 0.0340(10) Uani 1 1 d . . . 0
P1 P 0.22858(8) 0.16000(8) 0.22640(5) 0.0320(3) Uani 1 1 d . . . 0
C10 C 0.3150(3) 0.2081(3) 0.24385(19) 0.0351(14) Uani 1 1 d . . . 0
C11 C 0.3229(4) 0.2202(3) 0.2787(2) 0.0421(16) Uani 1 1 d . . . 0
H11 H 0.2834 0.2048 0.2926 0.065(5) Uiso 1 1 calc R . . 0
C12 C 0.3870(4) 0.2542(4) 0.2931(2) 0.0527(19) Uani 1 1 d . . . 0
H12 H 0.3921 0.2621 0.3169 0.065(5) Uiso 1 1 calc R . . 0
C13 C 0.4442(4) 0.2768(4) 0.2723(2) 0.0530(19) Uani 1 1 d . . . 0
H13 H 0.4886 0.2991 0.2821 0.065(5) Uiso 1 1 calc R . . 0
C14 C 0.4375(3) 0.2676(4) 0.2376(2) 0.0477(18) Uani 1 1 d . . . 0
H14 H 0.4771 0.2843 0.2237 0.065(5) Uiso 1 1 calc R . . 0
C15 C 0.3726(3) 0.2337(4) 0.2232(2) 0.0410(15) Uani 1 1 d . . . 0
H15 H 0.3676 0.2280 0.1993 0.065(5) Uiso 1 1 calc R . . 0
C20 C 0.2283(3) 0.2163(3) 0.1935(2) 0.0391(15) Uani 1 1 d . . . 0
C21 C 0.2401(4) 0.2805(4) 0.2042(3) 0.052(2) Uani 1 1 d . . . 0
H21 H 0.2494 0.2934 0.2274 0.065(5) Uiso 1 1 calc R . . 0
C22 C 0.2381(4) 0.3252(4) 0.1806(3) 0.065(3) Uani 1 1 d . . . 0
H22 H 0.2478 0.3694 0.1877 0.065(5) Uiso 1 1 calc R . . 0
C23 C 0.2225(4) 0.3070(5) 0.1475(3) 0.069(3) Uani 1 1 d . . . 0
H23 H 0.2208 0.3381 0.1318 0.065(5) Uiso 1 1 calc R . . 0
C24 C 0.2095(5) 0.2442(5) 0.1371(3) 0.070(3) Uani 1 1 d . . . 0
H24 H 0.1982 0.2314 0.1141 0.065(5) Uiso 1 1 calc R . . 0
C25 C 0.2122(4) 0.1982(4) 0.1598(2) 0.0467(17) Uani 1 1 d . . . 0
H25 H 0.2031 0.1545 0.1521 0.065(5) Uiso 1 1 calc R . . 0
C30 C 0.2243(3) 0.0861(3) 0.20516(18) 0.0344(14) Uani 1 1 d . . . 0
C31 C 0.2752(4) 0.0685(3) 0.2080(2) 0.0451(17) Uani 1 1 d . . . 0
H31 H 0.3169 0.0984 0.2193 0.065(5) Uiso 1 1 calc R . . 0
C32 C 0.2651(4) 0.0071(4) 0.1942(3) 0.056(2) Uani 1 1 d . . . 0
H32 H 0.2998 -0.0048 0.1963 0.065(5) Uiso 1 1 calc R . . 0
C33 C 0.2043(4) -0.0369(4) 0.1774(3) 0.059(2) Uani 1 1 d . . . 0
H33 H 0.1977 -0.0786 0.1681 0.065(5) Uiso 1 1 calc R . . 0
C34 C 0.1544(4) -0.0199(4) 0.1743(2) 0.0506(19) Uani 1 1 d . . . 0
H34 H 0.1130 -0.0499 0.1628 0.065(5) Uiso 1 1 calc R . . 0
C35 C 0.1638(3) 0.0412(3) 0.18805(18) 0.0370(14) Uani 1 1 d . . . 0
H35 H 0.1286 0.0525 0.1858 0.065(5) Uiso 1 1 calc R . . 0
P2 P -0.14054(7) 0.02985(7) 0.37929(4) 0.0270(3) Uani 1 1 d . . . 0
C40 C -0.2254(3) -0.0027(3) 0.36036(19) 0.0349(14) Uani 1 1 d . . . 0
C41 C -0.2464(3) -0.0520(3) 0.33511(19) 0.0377(15) Uani 1 1 d . . . 0
H41 H -0.2156 -0.0660 0.3270 0.065(5) Uiso 1 1 calc R . . 0
C42 C -0.3119(4) -0.0810(4) 0.3216(2) 0.0477(18) Uani 1 1 d . . . 0
H42 H -0.3255 -0.1146 0.3042 0.065(5) Uiso 1 1 calc R . . 0
C43 C -0.3571(4) -0.0615(4) 0.3332(2) 0.051(2) Uani 1 1 d . . . 0
H43 H -0.4022 -0.0820 0.3241 0.065(5) Uiso 1 1 calc R . . 0
C44 C -0.3373(3) -0.0120(4) 0.3582(2) 0.052(2) Uani 1 1 d . . . 0
H44 H -0.3684 0.0019 0.3659 0.065(5) Uiso 1 1 calc R . . 0
C45 C -0.2721(3) 0.0174(4) 0.3720(2) 0.0438(17) Uani 1 1 d . . . 0
H45 H -0.2587 0.0511 0.3893 0.065(5) Uiso 1 1 calc R . . 0
C50 C -0.1171(3) 0.1166(3) 0.39278(17) 0.0296(13) Uani 1 1 d . . . 0
C51 C -0.0825(4) 0.1432(4) 0.4234(2) 0.0454(17) Uani 1 1 d . . . 0
H51 H -0.0738 0.1150 0.4381 0.065(5) Uiso 1 1 calc R . . 0
C52 C -0.0610(4) 0.2102(4) 0.4326(2) 0.0527(19) Uani 1 1 d . . . 0
H52 H -0.0358 0.2283 0.4529 0.065(5) Uiso 1 1 calc R . . 0
C53 C -0.0755(4) 0.2502(4) 0.4127(2) 0.053(2) Uani 1 1 d . . . 0
H53 H -0.0628 0.2953 0.4197 0.065(5) Uiso 1 1 calc R . . 0
C54 C -0.1087(4) 0.2254(4) 0.3821(3) 0.055(2) Uani 1 1 d . . . 0
H54 H -0.1182 0.2538 0.3680 0.065(5) Uiso 1 1 calc R . . 0
C55 C -0.1284(4) 0.1587(3) 0.3719(2) 0.0449(17) Uani 1 1 d . . . 0
H55 H -0.1497 0.1424 0.3504 0.065(5) Uiso 1 1 calc R . . 0
C60 C -0.1578(3) -0.0149(3) 0.42013(18) 0.0328(13) Uani 1 1 d . . . 0
C61 C -0.1096(3) -0.0313(3) 0.43219(18) 0.0357(14) Uani 1 1 d . . . 0
H61 H -0.0702 -0.0204 0.4190 0.065(5) Uiso 1 1 calc R . . 0
C62 C -0.1190(4) -0.0631(4) 0.46306(19) 0.0417(15) Uani 1 1 d . . . 0
H62 H -0.0852 -0.0728 0.4714 0.065(5) Uiso 1 1 calc R . . 0
C63 C -0.1767(4) -0.0811(4) 0.4820(2) 0.0464(17) Uani 1 1 d . . . 0
H63 H -0.1837 -0.1046 0.5030 0.065(5) Uiso 1 1 calc R . . 0
C64 C -0.2240(4) -0.0647(4) 0.4704(2) 0.057(2) Uani 1 1 d . . . 0
H64 H -0.2634 -0.0758 0.4837 0.065(5) Uiso 1 1 calc R . . 0
C65 C -0.2151(4) -0.0321(4) 0.4395(2) 0.0484(18) Uani 1 1 d . . . 0
H65 H -0.2486 -0.0215 0.4316 0.065(5) Uiso 1 1 calc R . . 0
P3 P 0.0000 0.0000 0.11809(11) 0.0478(8) Uani 1 3 d SD . . 0
F1A F -0.0090(5) 0.0571(5) 0.1034(3) 0.086(3) Uiso 0.67 1 d PD A 1 0
F2A F -0.0659(7) -0.0042(7) 0.1349(4) 0.130(4) Uiso 0.67 1 d PD A 1 0
F1B F 0.0000 0.0000 0.1559(6) 0.225(11) Uiso 1 3 d SD A 2 0
F2B F 0.0000 0.0000 0.0776(6) 0.297(16) Uiso 1 3 d SD A 2 0
O100 O 0.0545(14) 0.8741(16) 0.0489(8) 0.312(13) Uiso 1 1 d D . . 0
C200 C 0.033(2) 0.9166(19) 0.0295(10) 0.296(18) Uiso 1 1 d D . . 2
C300 C -0.044(2) 0.868(3) 0.0349(11) 0.98(13) Uiso 1 1 d D . . 2
C400 C -0.030(4) 0.823(3) 0.0109(14) 0.66(6) Uiso 1 1 d D . . 2
C500 C -0.0048(18) 0.8059(18) 0.0430(10) 0.282(18) Uiso 1 1 d D . . 2

loop_
_atom_site_aniso_label
_atom_site_aniso_U_11
_atom_site_aniso_U_22
_atom_site_aniso_U_33
_atom_site_aniso_U_23
_atom_site_aniso_U_13
_atom_site_aniso_U_12
Au1 0.02791(14) 0.02791(14) 0.0347(2) 0.000 0.000 0.01395(7)
Pd1 0.0207(2) 0.0240(2) 0.0421(3) 0.00541(19) 0.00225(18) 0.00792(17)
Pd2 0.0185(2) 0.0193(2) 0.0374(3) -0.00237(17) 0.00056(16) 0.00964(16)
Pd3 0.0211(2) 0.0222(2) 0.0359(3) 0.00052(17) -0.00230(17) 0.01088(17)
C1 0.017(3) 0.028(3) 0.056(4) 0.010(3) 0.003(3) 0.005(2)
O1 0.030(2) 0.050(3) 0.086(4) 0.023(3) 0.003(3) 0.021(2)
C2 0.033(3) 0.035(3) 0.046(4) 0.002(3) -0.003(3) 0.021(3)
O2 0.043(3) 0.028(2) 0.081(4) 0.017(2) 0.006(3) 0.017(2)
C3 0.018(2) 0.019(3) 0.044(4) 0.002(2) -0.003(2) 0.010(2)
O3 0.028(2) 0.023(2) 0.054(3) -0.0060(19) -0.0037(19) 0.0153(17)
P1 0.0245(7) 0.0244(7) 0.0427(9) 0.0062(6) 0.0037(6) 0.0091(6)
C10 0.027(3) 0.026(3) 0.047(4) 0.005(3) 0.000(3) 0.009(2)
C11 0.035(3) 0.036(3) 0.052(4) 0.008(3) 0.007(3) 0.016(3)
C12 0.043(4) 0.054(5) 0.053(5) -0.002(4) -0.003(3) 0.018(4)
C13 0.034(4) 0.055(5) 0.060(5) 0.001(4) -0.005(3) 0.015(3)
C14 0.028(3) 0.045(4) 0.063(5) -0.002(3) 0.003(3) 0.013(3)
C15 0.033(3) 0.041(4) 0.048(4) 0.002(3) 0.004(3) 0.017(3)
C20 0.021(3) 0.033(3) 0.059(5) 0.007(3) 0.005(3) 0.010(3)
C21 0.042(4) 0.034(4) 0.082(6) 0.005(4) -0.001(4) 0.022(3)
C22 0.047(5) 0.037(4) 0.113(9) 0.031(5) 0.014(5) 0.022(4)
C23 0.043(4) 0.064(6) 0.097(8) 0.048(6) 0.011(5) 0.025(4)
C24 0.054(5) 0.064(6) 0.078(7) 0.029(5) -0.007(5) 0.020(4)
C25 0.041(4) 0.045(4) 0.051(5) 0.013(3) 0.002(3) 0.019(3)
C30 0.034(3) 0.026(3) 0.041(4) 0.007(3) 0.005(3) 0.014(3)
C31 0.038(4) 0.030(3) 0.070(5) 0.005(3) -0.003(3) 0.019(3)
C32 0.060(5) 0.042(4) 0.077(6) 0.004(4) 0.001(4) 0.034(4)
C33 0.062(5) 0.032(4) 0.085(7) -0.002(4) 0.008(5) 0.025(4)
C34 0.046(4) 0.029(3) 0.062(5) -0.005(3) -0.001(4) 0.008(3)
C35 0.029(3) 0.032(3) 0.045(4) 0.004(3) 0.008(3) 0.012(3)
P2 0.0199(7) 0.0228(7) 0.0391(9) -0.0010(6) 0.0025(6) 0.0114(6)
C40 0.021(3) 0.029(3) 0.051(4) 0.005(3) 0.002(3) 0.010(2)
C41 0.031(3) 0.031(3) 0.051(4) 0.000(3) -0.002(3) 0.016(3)
C42 0.035(4) 0.032(3) 0.068(5) -0.004(3) -0.007(3) 0.010(3)
C43 0.030(3) 0.042(4) 0.075(6) -0.007(4) -0.011(4) 0.013(3)
C44 0.024(3) 0.049(4) 0.083(6) -0.002(4) 0.000(3) 0.017(3)
C45 0.028(3) 0.039(4) 0.064(5) -0.005(3) 0.005(3) 0.017(3)
C50 0.022(3) 0.024(3) 0.042(4) -0.005(2) 0.003(2) 0.011(2)
C51 0.055(4) 0.034(3) 0.047(4) -0.005(3) -0.010(3) 0.023(3)
C52 0.067(5) 0.036(4) 0.049(5) -0.011(3) -0.011(4) 0.022(4)
C53 0.050(4) 0.024(3) 0.078(6) -0.011(3) 0.003(4) 0.013(3)
C54 0.050(4) 0.031(4) 0.085(7) -0.004(4) -0.008(4) 0.021(3)
C55 0.046(4) 0.033(3) 0.056(5) -0.003(3) -0.005(3) 0.020(3)
C60 0.030(3) 0.023(3) 0.042(4) 0.002(2) 0.006(3) 0.011(2)
C61 0.034(3) 0.034(3) 0.039(4) -0.001(3) 0.000(3) 0.017(3)
C62 0.041(4) 0.040(4) 0.045(4) -0.001(3) -0.001(3) 0.021(3)
C63 0.047(4) 0.039(4) 0.045(4) 0.008(3) 0.004(3) 0.016(3)
C64 0.046(4) 0.063(5) 0.065(6) 0.016(4) 0.021(4) 0.028(4)
C65 0.039(4) 0.050(4) 0.062(5) 0.016(4) 0.018(3) 0.027(3)
P3 0.0407(10) 0.0407(10) 0.062(2) 0.000 0.000 0.0204(5)

loop_
_atom_type_symbol
_atom_type_description
_atom_type_scat_dispersion_real
_atom_type_scat_dispersion_imag
_atom_type_scat_source
C C 0.0033 0.0016 'International Tables Vol C Tables 4.2.6.8 and 6.1.1.4'
H H 0.0000 0.0000 'International Tables Vol C Tables 4.2.6.8 and 6.1.1.4'
O O 0.0106 0.0060 'International Tables Vol C Tables 4.2.6.8 and 6.1.1.4'
P P 0.1023 0.0942 'International Tables Vol C Tables 4.2.6.8 and 6.1.1.4'
F F 0.0171 0.0103 'International Tables Vol C Tables 4.2.6.8 and 6.1.1.4'
Pd Pd -0.9988 1.0072 'International Tables Vol C Tables 4.2.6.8 and 6.1.1.4'
Au Au -2.0133 8.8022 'International Tables Vol C Tables 4.2.6.8 and 6.1.1.4'

loop_
_geom_angle_atom_site_label_1
_geom_angle_atom_site_label_2
_geom_angle_atom_site_label_3
_geom_angle
_geom_angle_site_symmetry_1
_geom_angle_site_symmetry_3
_geom_angle_publ_flag
Pd3 Au1 Pd3 66.03(2) . 3 ?
Pd3 Au1 Pd3 66.03(2) . 2 ?
Pd3 Au1 Pd3 66.03(2) 3 2 ?
Pd3 Au1 Pd1 52.936(13) . . ?
Pd3 Au1 Pd1 54.238(13) 3 . ?
Pd3 Au1 Pd1 105.95(2) 2 . ?
Pd3 Au1 Pd1 105.95(2) . 3 ?
Pd3 Au1 Pd1 52.936(13) 3 3 ?
Pd3 Au1 Pd1 54.238(13) 2 3 ?
Pd1 Au1 Pd1 105.687(14) . 3 ?
Pd3 Au1 Pd1 54.238(13) . 2 ?
Pd3 Au1 Pd1 105.95(2) 3 2 ?
Pd3 Au1 Pd1 52.936(13) 2 2 ?
Pd1 Au1 Pd1 105.687(14) . 2 ?
Pd1 Au1 Pd1 105.687(14) 3 2 ?
C1 Pd1 C2 162.4(3) . . ?
C1 Pd1 P1 90.36(19) . . ?
C2 Pd1 P1 105.7(2) . . ?
C1 Pd1 Pd3 113.81(17) . . ?
C2 Pd1 Pd3 52.15(19) . . ?
P1 Pd1 Pd3 153.93(5) . . ?
C1 Pd1 Pd3 48.40(16) . 3 ?
C2 Pd1 Pd3 121.10(19) . 3 ?
P1 Pd1 Pd3 128.09(4) . 3 ?
Pd3 Pd1 Pd3 69.35(2) . 3 ?
C1 Pd1 Au1 96.97(18) . . ?
C2 Pd1 Au1 83.81(19) . . ?
P1 Pd1 Au1 112.32(5) . . ?
Pd3 Pd1 Au1 57.418(16) . . ?
Pd3 Pd1 Au1 56.936(15) 3 . ?
C3 Pd2 C3 151.5(2) . 2 ?
C3 Pd2 P2 98.37(17) . . ?
C3 Pd2 P2 94.75(16) 2 . ?
C3 Pd2 Pd3 59.20(18) . . ?
C3 Pd2 Pd3 124.81(17) 2 . ?
P2 Pd2 Pd3 133.55(4) . . ?
C3 Pd2 Pd3 125.39(18) . 2 ?
C3 Pd2 Pd3 58.85(17) 2 2 ?
P2 Pd2 Pd3 130.14(4) . 2 ?
Pd3 Pd2 Pd3 68.40(2) . 2 ?
C3 Pd2 Pd2 48.18(14) . 3 ?
C3 Pd2 Pd2 106.69(14) 2 3 ?
P2 Pd2 Pd2 136.92(4) . 3 ?
Pd3 Pd2 Pd2 59.163(15) . 3 ?
Pd3 Pd2 Pd2 92.731(12) 2 3 ?
C3 Pd2 Pd2 107.72(14) . 2 ?
C3 Pd2 Pd2 47.14(14) 2 2 ?
P2 Pd2 Pd2 133.63(4) . 2 ?
Pd3 Pd2 Pd2 92.819(12) . 2 ?
Pd3 Pd2 Pd2 59.019(15) 2 2 ?
Pd2 Pd2 Pd2 60.0 3 2 ?
C1 Pd3 C2 90.8(3) 2 . ?
C1 Pd3 C3 89.3(2) 2 . ?
C2 Pd3 C3 110.7(2) . . ?
C1 Pd3 Pd1 137.3(2) 2 . ?
C2 Pd3 Pd1 47.85(16) . . ?
C3 Pd3 Pd1 112.56(12) . . ?
C1 Pd3 Pd1 46.99(18) 2 2 ?
C2 Pd3 Pd1 117.54(18) . 2 ?
C3 Pd3 Pd1 111.57(12) . 2 ?
Pd1 Pd3 Pd1 135.65(3) . 2 ?
C1 Pd3 Pd2 85.8(2) 2 . ?
C2 Pd3 Pd2 157.09(19) . . ?
C3 Pd3 Pd2 46.71(13) . . ?
Pd1 Pd3 Pd2 136.11(2) . . ?
Pd1 Pd3 Pd2 75.70(2) 2 . ?
C1 Pd3 Pd2 136.4(2) 2 3 ?
C2 Pd3 Pd2 107.80(18) . 3 ?
C3 Pd3 Pd2 47.50(12) . 3 ?
Pd1 Pd3 Pd2 76.61(2) . 3 ?
Pd1 Pd3 Pd2 134.66(2) 2 3 ?
Pd2 Pd3 Pd2 61.82(2) . 3 ?
C1 Pd3 Au1 106.24(19) 2 . ?
C2 Pd3 Au1 89.94(19) . . ?
C3 Pd3 Au1 154.25(12) . . ?
Pd1 Pd3 Au1 69.646(16) . . ?
Pd1 Pd3 Au1 68.826(15) 2 . ?
Pd2 Pd3 Au1 112.78(2) . . ?
Pd2 Pd3 Au1 112.66(2) 3 . ?
C1 Pd3 Pd3 98.33(18) 2 2 ?
C2 Pd3 Pd3 146.93(19) . 2 ?
C3 Pd3 Pd3 101.20(12) . 2 ?
Pd1 Pd3 Pd3 111.761(17) . 2 ?
Pd1 Pd3 Pd3 54.406(17) 2 2 ?
Pd2 Pd3 Pd3 55.863(15) . 2 ?
Pd2 Pd3 Pd3 87.189(12) 3 2 ?
Au1 Pd3 Pd3 56.983(10) . 2 ?
C1 Pd3 Pd3 157.06(18) 2 3 ?
C2 Pd3 Pd3 103.80(17) . 3 ?
C3 Pd3 Pd3 101.69(12) . 3 ?
Pd1 Pd3 Pd3 56.243(18) . 3 ?
Pd1 Pd3 Pd3 110.080(17) 2 3 ?
Pd2 Pd3 Pd3 87.262(11) . 3 ?
Pd2 Pd3 Pd3 55.736(15) 3 3 ?
Au1 Pd3 Pd3 56.983(10) . 3 ?
Pd3 Pd3 Pd3 60.0 2 3 ?
O1 C1 Pd1 142.7(5) . . ?
O1 C1 Pd3 132.4(5) . 3 ?
Pd1 C1 Pd3 84.6(2) . 3 ?
O2 C2 Pd1 146.9(6) . . ?
O2 C2 Pd3 132.7(5) . . ?
Pd1 C2 Pd3 80.0(2) . . ?
O3 C3 Pd2 136.5(4) . . ?
O3 C3 Pd2 136.1(4) . 3 ?
Pd2 C3 Pd2 84.7(2) . 3 ?
O3 C3 Pd3 124.2(5) . . ?
Pd2 C3 Pd3 74.09(19) . . ?
Pd2 C3 Pd3 73.65(19) 3 . ?
C20 P1 C30 107.0(3) . . ?
C20 P1 C10 103.3(3) . . ?
C30 P1 C10 105.6(3) . . ?
C20 P1 Pd1 119.1(2) . . ?
C30 P1 Pd1 105.4(2) . . ?
C10 P1 Pd1 115.5(2) . . ?
C15 C10 C11 119.6(6) . . ?
C15 C10 P1 121.6(6) . . ?
C11 C10 P1 118.8(5) . . ?
C12 C11 C10 120.9(7) . . ?
C12 C11 H11 119.6 . . ?
C10 C11 H11 119.6 . . ?
C11 C12 C13 118.7(8) . . ?
C11 C12 H12 120.6 . . ?
C13 C12 H12 120.6 . . ?
C14 C13 C12 121.2(7) . . ?
C14 C13 H13 119.4 . . ?
C12 C13 H13 119.4 . . ?
C13 C14 C15 119.6(7) . . ?
C13 C14 H14 120.2 . . ?
C15 C14 H14 120.2 . . ?
C14 C15 C10 119.8(7) . . ?
C14 C15 H15 120.1 . . ?
C10 C15 H15 120.1 . . ?
C25 C20 C21 118.7(7) . . ?
C25 C20 P1 124.9(5) . . ?
C21 C20 P1 116.2(6) . . ?
C22 C21 C20 119.3(9) . . ?
C22 C21 H21 120.3 . . ?
C20 C21 H21 120.4 . . ?
C23 C22 C21 121.5(9) . . ?
C23 C22 H22 119.3 . . ?
C21 C22 H22 119.3 . . ?
C24 C23 C22 119.5(8) . . ?
C24 C23 H23 120.3 . . ?
C22 C23 H23 120.3 . . ?
C23 C24 C25 121.0(11) . . ?
C23 C24 H24 119.5 . . ?
C25 C24 H24 119.5 . . ?
C20 C25 C24 119.9(8) . . ?
C20 C25 H25 120.0 . . ?
C24 C25 H25 120.0 . . ?
C31 C30 C35 118.4(6) . . ?
C31 C30 P1 123.2(5) . . ?
C35 C30 P1 118.0(5) . . ?
C30 C31 C32 120.0(7) . . ?
C30 C31 H31 120.0 . . ?
C32 C31 H31 120.0 . . ?
C33 C32 C31 120.5(7) . . ?
C33 C32 H32 119.7 . . ?
C31 C32 H32 119.7 . . ?
C34 C33 C32 119.9(7) . . ?
C34 C33 H33 120.1 . . ?
C32 C33 H33 120.1 . . ?
C33 C34 C35 120.3(7) . . ?
C33 C34 H34 119.9 . . ?
C35 C34 H34 119.9 . . ?
C34 C35 C30 120.9(6) . . ?
C34 C35 H35 119.6 . . ?
C30 C35 H35 119.6 . . ?
C40 P2 C50 103.5(3) . . ?
C40 P2 C60 104.2(3) . . ?
C50 P2 C60 101.5(3) . . ?
C40 P2 Pd2 114.4(2) . . ?
C50 P2 Pd2 118.20(19) . . ?
C60 P2 Pd2 113.3(2) . . ?
C41 C40 C45 118.5(6) . . ?
C41 C40 P2 119.0(5) . . ?
C45 C40 P2 122.3(6) . . ?
C42 C41 C40 120.8(6) . . ?
C42 C41 H41 119.6 . . ?
C40 C41 H41 119.6 . . ?
C43 C42 C41 120.3(7) . . ?
C43 C42 H42 119.9 . . ?
C41 C42 H42 119.9 . . ?
C42 C43 C44 120.2(7) . . ?
C42 C43 H43 119.9 . . ?
C44 C43 H43 119.9 . . ?
C43 C44 C45 120.1(7) . . ?
C43 C44 H44 119.9 . . ?
C45 C44 H44 119.9 . . ?
C44 C45 C40 120.1(7) . . ?
C44 C45 H45 120.0 . . ?
C40 C45 H45 120.0 . . ?
C55 C50 C51 118.5(6) . . ?
C55 C50 P2 120.5(5) . . ?
C51 C50 P2 120.8(5) . . ?
C52 C51 C50 120.7(7) . . ?
C52 C51 H51 119.7 . . ?
C50 C51 H51 119.7 . . ?
C53 C52 C51 120.4(8) . . ?
C53 C52 H52 119.8 . . ?
C51 C52 H52 119.8 . . ?
C52 C53 C54 120.0(7) . . ?
C52 C53 H53 120.0 . . ?
C54 C53 H53 120.0 . . ?
C53 C54 C55 120.3(8) . . ?
C53 C54 H54 119.9 . . ?
C55 C54 H54 119.9 . . ?
C50 C55 C54 120.0(8) . . ?
C50 C55 H55 120.0 . . ?
C54 C55 H55 120.0 . . ?
C65 C60 C61 118.7(7) . . ?
C65 C60 P2 123.6(5) . . ?
C61 C60 P2 117.7(5) . . ?
C62 C61 C60 120.2(6) . . ?
C62 C61 H61 119.9 . . ?
C60 C61 H61 119.9 . . ?
C63 C62 C61 120.9(7) . . ?
C63 C62 H62 119.6 . . ?
C61 C62 H62 119.6 . . ?
C64 C63 C62 119.0(7) . . ?
C64 C63 H63 120.5 . . ?
C62 C63 H63 120.5 . . ?
C63 C64 C65 120.9(7) . . ?
C63 C64 H64 119.6 . . ?
C65 C64 H64 119.6 . . ?
C60 C65 C64 120.2(7) . . ?
C60 C65 H65 119.9 . . ?
C64 C65 H65 119.9 . . ?
F1B P3 F1A 112.6(4) . 3 ?
F1B P3 F1A 112.6(4) . 2 ?
F1A P3 F1A 106.2(5) 3 2 ?
F1B P3 F1A 112.6(4) . . ?
F1A P3 F1A 106.2(5) 3 . ?
F1A P3 F1A 106.2(5) 2 . ?
F1B P3 F2A 65.3(6) . 3 ?
F1A P3 F2A 72.1(6) 3 3 ?
F1A P3 F2A 175.8(6) 2 3 ?
F1A P3 F2A 78.0(6) . 3 ?
F1B P3 F2A 65.3(6) . 2 ?
F1A P3 F2A 78.0(6) 3 2 ?
F1A P3 F2A 72.1(6) 2 2 ?
F1A P3 F2A 175.8(6) . 2 ?
F2A P3 F2A 103.8(7) 3 2 ?
F1B P3 F2A 65.3(6) . . ?
F1A P3 F2A 175.8(6) 3 . ?
F1A P3 F2A 78.0(6) 2 . ?
F1A P3 F2A 72.1(6) . . ?
F2A P3 F2A 103.8(7) 3 . ?
F2A P3 F2A 103.8(7) 2 . ?
F1B P3 F2B 180.000(2) . . ?
F1A P3 F2B 67.4(4) 3 . ?
F1A P3 F2B 67.4(4) 2 . ?
F1A P3 F2B 67.4(4) . . ?
F2A P3 F2B 114.7(6) 3 . ?
F2A P3 F2B 114.7(6) 2 . ?
F2A P3 F2B 114.7(6) . . ?
C200 O100 C500 100(3) . . ?
O100 C200 C300 95(3) . . ?
O100 C200 C400 79(2) . . ?
C300 C200 C400 48.8(15) . . ?
C400 C300 C200 82(3) . . ?
C400 C300 C500 48.4(17) . . ?
C200 C300 C500 78(3) . . ?
C500 C400 C300 83(3) . . ?
C500 C400 C200 78(3) . . ?
C300 C400 C200 49.5(16) . . ?
O100 C500 C400 97(3) . . ?
O100 C500 C300 77(2) . . ?
C400 C500 C300 48.4(15) . . ?

loop_
_geom_bond_atom_site_label_1
_geom_bond_atom_site_label_2
_geom_bond_distance
_geom_bond_site_symmetry_2
_geom_bond_publ_flag
Au1 Pd3 2.8369(7) . ?
Au1 Pd3 2.8369(7) 3 ?
Au1 Pd3 2.8369(7) 2 ?
Au1 Pd1 3.1566(7) . ?
Au1 Pd1 3.1566(7) 3 ?
Au1 Pd1 3.1566(7) 2 ?
Pd1 C1 2.017(6) . ?
Pd1 C2 2.022(6) . ?
Pd1 P1 2.3398(17) . ?
Pd1 Pd3 2.6866(7) . ?
Pd1 Pd3 2.7468(7) 3 ?
Pd2 C3 2.080(5) . ?
Pd2 C3 2.115(5) 2 ?
Pd2 P2 2.3374(15) . ?
Pd2 Pd3 2.7480(7) . ?
Pd2 Pd3 2.7522(7) 2 ?
Pd2 Pd2 2.8253(9) 3 ?
Pd2 Pd2 2.8253(9) 2 ?
Pd3 C1 2.063(6) 2 ?
Pd3 C2 2.154(7) . ?
Pd3 C3 2.455(6) . ?
Pd3 Pd1 2.7468(7) 2 ?
Pd3 Pd2 2.7522(7) 3 ?
Pd3 Pd3 3.0916(9) 2 ?
Pd3 Pd3 3.0916(9) 3 ?
C1 O1 1.154(8) . ?
C1 Pd3 2.063(6) 3 ?
C2 O2 1.138(8) . ?
C3 O3 1.154(7) . ?
C3 Pd2 2.115(5) 3 ?
P1 C20 1.816(7) . ?
P1 C30 1.821(7) . ?
P1 C10 1.823(6) . ?
C10 C15 1.389(9) . ?
C10 C11 1.394(11) . ?
C11 C12 1.375(10) . ?
C11 H11 0.9500 . ?
C12 C13 1.392(12) . ?
C12 H12 0.9500 . ?
C13 C14 1.379(12) . ?
C13 H13 0.9500 . ?
C14 C15 1.387(10) . ?
C14 H14 0.9500 . ?
C15 H15 0.9500 . ?
C20 C25 1.385(11) . ?
C20 C21 1.397(10) . ?
C21 C22 1.388(12) . ?
C21 H21 0.9500 . ?
C22 C23 1.360(15) . ?
C22 H22 0.9500 . ?
C23 C24 1.355(15) . ?
C23 H23 0.9500 . ?
C24 C25 1.393(11) . ?
C24 H24 0.9500 . ?
C25 H25 0.9500 . ?
C30 C31 1.393(9) . ?
C30 C35 1.399(9) . ?
C31 C32 1.394(11) . ?
C31 H31 0.9500 . ?
C32 C33 1.392(12) . ?
C32 H32 0.9500 . ?
C33 C34 1.360(11) . ?
C33 H33 0.9500 . ?
C34 C35 1.394(10) . ?
C34 H34 0.9500 . ?
C35 H35 0.9500 . ?
P2 C40 1.828(6) . ?
P2 C50 1.828(6) . ?
P2 C60 1.835(7) . ?
C40 C41 1.386(10) . ?
C40 C45 1.413(9) . ?
C41 C42 1.386(10) . ?
C41 H41 0.9500 . ?
C42 C43 1.375(11) . ?
C42 H42 0.9500 . ?
C43 C44 1.385(12) . ?
C43 H43 0.9500 . ?
C44 C45 1.385(10) . ?
C44 H44 0.9500 . ?
C45 H45 0.9500 . ?
C50 C55 1.374(10) . ?
C50 C51 1.400(10) . ?
C51 C52 1.382(10) . ?
C51 H51 0.9500 . ?
C52 C53 1.350(12) . ?
C52 H52 0.9500 . ?
C53 C54 1.380(13) . ?
C53 H53 0.9500 . ?
C54 C55 1.397(10) . ?
C54 H54 0.9500 . ?
C55 H55 0.9500 . ?
C60 C65 1.377(9) . ?
C60 C61 1.394(9) . ?
C61 C62 1.375(10) . ?
C61 H61 0.9500 . ?
C62 C63 1.373(10) . ?
C62 H62 0.9500 . ?
C63 C64 1.370(11) . ?
C63 H63 0.9500 . ?
C64 C65 1.384(12) . ?
C64 H64 0.9500 . ?
C65 H65 0.9500 . ?
P3 F1B 1.49(2) . ?
P3 F1A 1.513(10) 3 ?
P3 F1A 1.513(10) 2 ?
P3 F1A 1.513(10) . ?
P3 F2A 1.583(13) 3 ?
P3 F2A 1.583(13) 2 ?
P3 F2A 1.583(13) . ?
P3 F2B 1.60(3) . ?
O100 C200 1.48(3) . ?
O100 C500 1.47(2) . ?
C200 C300 1.54(3) . ?
C200 C400 2.00(5) . ?
C300 C400 1.52(3) . ?
C300 C500 2.02(5) . ?
C400 C500 1.52(3) . ?

loop_
_geom_torsion_atom_site_label_1
_geom_torsion_atom_site_label_2
_geom_torsion_atom_site_label_3
_geom_torsion_atom_site_label_4
_geom_torsion
_geom_torsion_site_symmetry_1
_geom_torsion_site_symmetry_2
_geom_torsion_site_symmetry_3
_geom_torsion_site_symmetry_4
_geom_torsion_publ_flag
Pd3 Au1 Pd1 C1 113.9(2) . . . . ?
Pd3 Au1 Pd1 C1 28.6(2) 3 . . . ?
Pd3 Au1 Pd1 C1 72.0(2) 2 . . . ?
Pd1 Au1 Pd1 C1 15.5(2) 3 . . . ?
Pd1 Au1 Pd1 C1 127.2(2) 2 . . . ?
Pd3 Au1 Pd1 C2 -48.5(2) . . . . ?
Pd3 Au1 Pd1 C2 -133.7(2) 3 . . . ?
Pd3 Au1 Pd1 C2 -90.3(2) 2 . . . ?
Pd1 Au1 Pd1 C2 -146.8(2) 3 . . . ?
Pd1 Au1 Pd1 C2 -35.1(2) 2 . . . ?
Pd3 Au1 Pd1 P1 -152.87(5) . . . . ?
Pd3 Au1 Pd1 P1 121.91(5) 3 . . . ?
Pd3 Au1 Pd1 P1 165.31(4) 2 . . . ?
Pd1 Au1 Pd1 P1 108.75(5) 3 . . . ?
Pd1 Au1 Pd1 P1 -139.50(5) 2 . . . ?
Pd3 Au1 Pd1 Pd3 -85.22(3) 3 . . . ?
Pd3 Au1 Pd1 Pd3 -41.813(18) 2 . . . ?
Pd1 Au1 Pd1 Pd3 -98.37(2) 3 . . . ?
Pd1 Au1 Pd1 Pd3 13.380(19) 2 . . . ?
Pd3 Au1 Pd1 Pd3 85.22(3) . . . 3 ?
Pd3 Au1 Pd1 Pd3 43.406(18) 2 . . 3 ?
Pd1 Au1 Pd1 Pd3 -13.153(18) 3 . . 3 ?
Pd1 Au1 Pd1 Pd3 98.60(2) 2 . . 3 ?
C1 Pd1 Pd3 C1 -175.0(4) . . . 2 ?
C2 Pd1 Pd3 C1 17.4(4) . . . 2 ?
P1 Pd1 Pd3 C1 -18.5(3) . . . 2 ?
Pd3 Pd1 Pd3 C1 -155.4(3) 3 . . 2 ?
Au1 Pd1 Pd3 C1 -92.2(3) . . . 2 ?
C1 Pd1 Pd3 C2 167.6(3) . . . . ?
P1 Pd1 Pd3 C2 -35.8(3) . . . . ?
Pd3 Pd1 Pd3 C2 -172.7(3) 3 . . . ?
Au1 Pd1 Pd3 C2 -109.5(3) . . . . ?
C1 Pd1 Pd3 C3 69.5(3) . . . . ?
C2 Pd1 Pd3 C3 -98.1(3) . . . . ?
P1 Pd1 Pd3 C3 -133.91(17) . . . . ?
Pd3 Pd1 Pd3 C3 89.21(13) 3 . . . ?
Au1 Pd1 Pd3 C3 152.40(13) . . . . ?
C1 Pd1 Pd3 Pd1 -104.3(2) . . . 2 ?
C2 Pd1 Pd3 Pd1 88.1(3) . . . 2 ?
P1 Pd1 Pd3 Pd1 52.21(11) . . . 2 ?
Pd3 Pd1 Pd3 Pd1 -84.67(3) 3 . . 2 ?
Au1 Pd1 Pd3 Pd1 -21.48(2) . . . 2 ?
C1 Pd1 Pd3 Pd2 19.3(2) . . . . ?
C2 Pd1 Pd3 Pd2 -148.3(3) . . . . ?
P1 Pd1 Pd3 Pd2 175.82(10) . . . . ?
Pd3 Pd1 Pd3 Pd2 38.94(3) 3 . . . ?
Au1 Pd1 Pd3 Pd2 102.13(3) . . . . ?
C1 Pd1 Pd3 Pd2 37.9(2) . . . 3 ?
C2 Pd1 Pd3 Pd2 -129.8(3) . . . 3 ?
P1 Pd1 Pd3 Pd2 -165.60(11) . . . 3 ?
Pd3 Pd1 Pd3 Pd2 57.523(16) 3 . . 3 ?
Au1 Pd1 Pd3 Pd2 120.710(19) . . . 3 ?
C1 Pd1 Pd3 Au1 -82.8(2) . . . . ?
C2 Pd1 Pd3 Au1 109.5(3) . . . . ?
P1 Pd1 Pd3 Au1 73.69(11) . . . . ?
Pd3 Pd1 Pd3 Au1 -63.187(17) 3 . . . ?
C1 Pd1 Pd3 Pd3 -43.5(2) . . . 2 ?
C2 Pd1 Pd3 Pd3 148.8(3) . . . 2 ?
P1 Pd1 Pd3 Pd3 112.99(10) . . . 2 ?
Pd3 Pd1 Pd3 Pd3 -23.889(16) 3 . . 2 ?
Au1 Pd1 Pd3 Pd3 39.298(13) . . . 2 ?
C1 Pd1 Pd3 Pd3 -19.7(2) . . . 3 ?
C2 Pd1 Pd3 Pd3 172.7(3) . . . 3 ?
P1 Pd1 Pd3 Pd3 136.88(11) . . . 3 ?
Au1 Pd1 Pd3 Pd3 63.187(17) . . . 3 ?
C3 Pd2 Pd3 C1 -93.0(2) . . . 2 ?
C3 Pd2 Pd3 C1 120.7(3) 2 . . 2 ?
P2 Pd2 Pd3 C1 -22.43(19) . . . 2 ?
Pd3 Pd2 Pd3 C1 103.05(18) 2 . . 2 ?
Pd2 Pd2 Pd3 C1 -149.73(18) 3 . . 2 ?
Pd2 Pd2 Pd3 C1 158.03(18) 2 . . 2 ?
C3 Pd2 Pd3 C2 -11.1(5) . . . . ?
C3 Pd2 Pd3 C2 -157.4(5) 2 . . . ?
P2 Pd2 Pd3 C2 59.4(4) . . . . ?
Pd3 Pd2 Pd3 C2 -175.1(4) 2 . . . ?
Pd2 Pd2 Pd3 C2 -67.9(4) 3 . . . ?
Pd2 Pd2 Pd3 C2 -120.1(4) 2 . . . ?
C3 Pd2 Pd3 C3 -146.3(3) 2 . . . ?
P2 Pd2 Pd3 C3 70.56(17) . . . . ?
Pd3 Pd2 Pd3 C3 -163.97(17) 2 . . . ?
Pd2 Pd2 Pd3 C3 -56.75(17) 3 . . . ?
Pd2 Pd2 Pd3 C3 -108.99(16) 2 . . . ?
C3 Pd2 Pd3 Pd1 77.34(17) . . . . ?
C3 Pd2 Pd3 Pd1 -68.97(19) 2 . . . ?
P2 Pd2 Pd3 Pd1 147.90(6) . . . . ?
Pd3 Pd2 Pd3 Pd1 -86.63(3) 2 . . . ?
Pd2 Pd2 Pd3 Pd1 20.59(3) 3 . . . ?
Pd2 Pd2 Pd3 Pd1 -31.65(3) 2 . . . ?
C3 Pd2 Pd3 Pd1 -139.59(17) . . . 2 ?
C3 Pd2 Pd3 Pd1 74.10(18) 2 . . 2 ?
P2 Pd2 Pd3 Pd1 -69.03(6) . . . 2 ?
Pd3 Pd2 Pd3 Pd1 56.439(17) 2 . . 2 ?
Pd2 Pd2 Pd3 Pd1 163.66(2) 3 . . 2 ?
Pd2 Pd2 Pd3 Pd1 111.424(17) 2 . . 2 ?
C3 Pd2 Pd3 Pd2 56.75(17) . . . 3 ?
C3 Pd2 Pd3 Pd2 -89.56(18) 2 . . 3 ?
P2 Pd2 Pd3 Pd2 127.31(6) . . . 3 ?
Pd3 Pd2 Pd3 Pd2 -107.219(17) 2 . . 3 ?
Pd2 Pd2 Pd3 Pd2 -52.235(7) 2 . . 3 ?
C3 Pd2 Pd3 Au1 161.17(17) . . . . ?
C3 Pd2 Pd3 Au1 14.86(19) 2 . . . ?
P2 Pd2 Pd3 Au1 -128.28(6) . . . . ?
Pd3 Pd2 Pd3 Au1 -2.804(15) 2 . . . ?
Pd2 Pd2 Pd3 Au1 104.42(2) 3 . . . ?
Pd2 Pd2 Pd3 Au1 52.181(18) 2 . . . ?
C3 Pd2 Pd3 Pd3 163.97(17) . . . 2 ?
C3 Pd2 Pd3 Pd3 17.66(18) 2 . . 2 ?
P2 Pd2 Pd3 Pd3 -125.47(6) . . . 2 ?
Pd2 Pd2 Pd3 Pd3 107.219(17) 3 . . 2 ?
Pd2 Pd2 Pd3 Pd3 54.984(17) 2 . . 2 ?
C3 Pd2 Pd3 Pd3 108.89(17) . . . 3 ?
C3 Pd2 Pd3 Pd3 -37.43(18) 2 . . 3 ?
P2 Pd2 Pd3 Pd3 179.44(6) . . . 3 ?
Pd3 Pd2 Pd3 Pd3 -55.086(7) 2 . . 3 ?
Pd2 Pd2 Pd3 Pd3 52.133(16) 3 . . 3 ?
Pd2 Pd2 Pd3 Pd3 -0.102(15) 2 . . 3 ?
Pd3 Au1 Pd3 C1 -162.7(2) 3 . . 2 ?
Pd3 Au1 Pd3 C1 -89.5(2) 2 . . 2 ?
Pd1 Au1 Pd3 C1 135.1(2) . . . 2 ?
Pd1 Au1 Pd3 C1 -127.1(2) 3 . . 2 ?
Pd1 Au1 Pd3 C1 -29.0(2) 2 . . 2 ?
Pd3 Au1 Pd3 C2 106.56(17) 3 . . . ?
Pd3 Au1 Pd3 C2 179.77(17) 2 . . . ?
Pd1 Au1 Pd3 C2 44.32(16) . . . . ?
Pd1 Au1 Pd3 C2 142.17(16) 3 . . . ?
Pd1 Au1 Pd3 C2 -119.75(17) 2 . . . ?
Pd3 Au1 Pd3 C3 -37.7(3) 3 . . . ?
Pd3 Au1 Pd3 C3 35.5(3) 2 . . . ?
Pd1 Au1 Pd3 C3 -99.9(3) . . . . ?
Pd1 Au1 Pd3 C3 -2.1(3) 3 . . . ?
Pd1 Au1 Pd3 C3 96.0(3) 2 . . . ?
Pd3 Au1 Pd3 Pd1 62.241(19) 3 . . . ?
Pd3 Au1 Pd3 Pd1 135.451(16) 2 . . . ?
Pd1 Au1 Pd3 Pd1 97.847(10) 3 . . . ?
Pd1 Au1 Pd3 Pd1 -164.06(2) 2 . . . ?
Pd3 Au1 Pd3 Pd1 -133.694(17) 3 . . 2 ?
Pd3 Au1 Pd3 Pd1 -60.484(19) 2 . . 2 ?
Pd1 Au1 Pd3 Pd1 164.06(2) . . . 2 ?
Pd1 Au1 Pd3 Pd1 -98.088(10) 3 . . 2 ?
Pd3 Au1 Pd3 Pd2 -70.443(12) 3 . . . ?
Pd3 Au1 Pd3 Pd2 2.767(15) 2 . . . ?
Pd1 Au1 Pd3 Pd2 -132.68(2) . . . . ?
Pd1 Au1 Pd3 Pd2 -34.84(2) 3 . . . ?
Pd1 Au1 Pd3 Pd2 63.251(19) 2 . . . ?
Pd3 Au1 Pd3 Pd2 -2.761(15) 3 . . 3 ?
Pd3 Au1 Pd3 Pd2 70.449(12) 2 . . 3 ?
Pd1 Au1 Pd3 Pd2 -65.002(19) . . . 3 ?
Pd1 Au1 Pd3 Pd2 32.84(2) 3 . . 3 ?
Pd1 Au1 Pd3 Pd2 130.93(2) 2 . . 3 ?
Pd3 Au1 Pd3 Pd3 -73.210(10) 3 . . 2 ?
Pd1 Au1 Pd3 Pd3 -135.451(16) . . . 2 ?
Pd1 Au1 Pd3 Pd3 -37.605(16) 3 . . 2 ?
Pd1 Au1 Pd3 Pd3 60.484(19) 2 . . 2 ?
Pd3 Au1 Pd3 Pd3 73.210(10) 2 . . 3 ?
Pd1 Au1 Pd3 Pd3 -62.241(19) . . . 3 ?
Pd1 Au1 Pd3 Pd3 35.606(16) 3 . . 3 ?
Pd1 Au1 Pd3 Pd3 133.694(17) 2 . . 3 ?
C2 Pd1 C1 O1 -113.6(11) . . . . ?
P1 Pd1 C1 O1 42.4(11) . . . . ?
Pd3 Pd1 C1 O1 -147.7(10) . . . . ?
Pd3 Pd1 C1 O1 -172.6(12) 3 . . . ?
Au1 Pd1 C1 O1 154.9(11) . . . . ?
C2 Pd1 C1 Pd3 59.0(9) . . . 3 ?
P1 Pd1 C1 Pd3 -145.0(2) . . . 3 ?
Pd3 Pd1 C1 Pd3 24.9(3) . . . 3 ?
Au1 Pd1 C1 Pd3 -32.5(2) . . . 3 ?
C1 Pd1 C2 O2 131.3(11) . . . . ?
P1 Pd1 C2 O2 -23.7(12) . . . . ?
Pd3 Pd1 C2 O2 171.8(13) . . . . ?
Pd3 Pd1 C2 O2 180(100) 3 . . . ?
Au1 Pd1 C2 O2 -135.2(12) . . . . ?
C1 Pd1 C2 Pd3 -40.5(9) . . . . ?
P1 Pd1 C2 Pd3 164.50(12) . . . . ?
Pd3 Pd1 C2 Pd3 8.0(3) 3 . . . ?
Au1 Pd1 C2 Pd3 53.01(15) . . . . ?
C1 Pd3 C2 O2 17.7(8) 2 . . . ?
C3 Pd3 C2 O2 -71.8(8) . . . . ?
Pd1 Pd3 C2 O2 -173.9(9) . . . . ?
Pd1 Pd3 C2 O2 58.1(8) 2 . . . ?
Pd2 Pd3 C2 O2 -63.1(10) . . . . ?
Pd2 Pd3 C2 O2 -122.2(7) 3 . . . ?
Au1 Pd3 C2 O2 124.0(8) . . . . ?
Pd3 Pd3 C2 O2 124.3(7) 2 . . . ?
Pd3 Pd3 C2 O2 179.8(7) 3 . . . ?
C1 Pd3 C2 Pd1 -168.3(3) 2 . . . ?
C3 Pd3 C2 Pd1 102.2(2) . . . . ?
Pd1 Pd3 C2 Pd1 -128.01(13) 2 . . . ?
Pd2 Pd3 C2 Pd1 110.8(4) . . . . ?
Pd2 Pd3 C2 Pd1 51.8(2) 3 . . . ?
Au1 Pd3 C2 Pd1 -62.08(17) . . . . ?
Pd3 Pd3 C2 Pd1 -61.7(4) 2 . . . ?
Pd3 Pd3 C2 Pd1 -6.2(2) 3 . . . ?
C3 Pd2 C3 O3 -129.6(5) 2 . . . ?
P2 Pd2 C3 O3 -13.1(7) . . . . ?
Pd3 Pd2 C3 O3 123.2(8) . . . . ?
Pd3 Pd2 C3 O3 141.6(7) 2 . . . ?
Pd2 Pd2 C3 O3 -162.3(9) 3 . . . ?
Pd2 Pd2 C3 O3 -154.2(7) 2 . . . ?
C3 Pd2 C3 Pd2 32.7(8) 2 . . 3 ?
P2 Pd2 C3 Pd2 149.20(14) . . . 3 ?
Pd3 Pd2 C3 Pd2 -74.49(16) . . . 3 ?
Pd3 Pd2 C3 Pd2 -56.1(2) 2 . . 3 ?
Pd2 Pd2 C3 Pd2 8.0(2) 2 . . 3 ?
C3 Pd2 C3 Pd3 107.1(6) 2 . . . ?
P2 Pd2 C3 Pd3 -136.31(8) . . . . ?
Pd3 Pd2 C3 Pd3 18.36(19) 2 . . . ?
Pd2 Pd2 C3 Pd3 74.49(16) 3 . . . ?
Pd2 Pd2 C3 Pd3 82.51(11) 2 . . . ?
C1 Pd3 C3 O3 -51.0(5) 2 . . . ?
C2 Pd3 C3 O3 39.5(5) . . . . ?
Pd1 Pd3 C3 O3 91.2(5) . . . . ?
Pd1 Pd3 C3 O3 -93.4(5) 2 . . . ?
Pd2 Pd3 C3 O3 -135.9(5) . . . . ?
Pd2 Pd3 C3 O3 135.1(5) 3 . . . ?
Au1 Pd3 C3 O3 -179.1(3) . . . . ?
Pd3 Pd3 C3 O3 -149.3(4) 2 . . . ?
Pd3 Pd3 C3 O3 149.3(4) 3 . . . ?
C1 Pd3 C3 Pd2 84.9(2) 2 . . . ?
C2 Pd3 C3 Pd2 175.40(19) . . . . ?
Pd1 Pd3 C3 Pd2 -132.91(9) . . . . ?
Pd1 Pd3 C3 Pd2 42.49(15) 2 . . . ?
Pd2 Pd3 C3 Pd2 -89.04(16) 3 . . . ?
Au1 Pd3 C3 Pd2 -43.2(3) . . . . ?
Pd3 Pd3 C3 Pd2 -13.47(14) 2 . . . ?
Pd3 Pd3 C3 Pd2 -74.82(12) 3 . . . ?
C1 Pd3 C3 Pd2 173.9(2) 2 . . 3 ?
C2 Pd3 C3 Pd2 -95.6(2) . . . 3 ?
Pd1 Pd3 C3 Pd2 -43.87(16) . . . 3 ?
Pd1 Pd3 C3 Pd2 131.53(9) 2 . . 3 ?
Pd2 Pd3 C3 Pd2 89.04(16) . . . 3 ?
Au1 Pd3 C3 Pd2 45.8(3) . . . 3 ?
Pd3 Pd3 C3 Pd2 75.56(12) 2 . . 3 ?
Pd3 Pd3 C3 Pd2 14.22(14) 3 . . 3 ?
C1 Pd1 P1 C20 170.1(3) . . . . ?
C2 Pd1 P1 C20 -17.2(3) . . . . ?
Pd3 Pd1 P1 C20 11.5(3) . . . . ?
Pd3 Pd1 P1 C20 137.1(3) 3 . . . ?
Au1 Pd1 P1 C20 72.5(3) . . . . ?
C1 Pd1 P1 C30 50.2(3) . . . . ?
C2 Pd1 P1 C30 -137.2(3) . . . . ?
Pd3 Pd1 P1 C30 -108.5(2) . . . . ?
Pd3 Pd1 P1 C30 17.2(2) 3 . . . ?
Au1 Pd1 P1 C30 -47.5(2) . . . . ?
C1 Pd1 P1 C10 -66.0(3) . . . . ?
C2 Pd1 P1 C10 106.6(3) . . . . ?
Pd3 Pd1 P1 C10 135.3(2) . . . . ?
Pd3 Pd1 P1 C10 -99.0(2) 3 . . . ?
Au1 Pd1 P1 C10 -163.7(2) . . . . ?
C20 P1 C10 C15 -53.0(6) . . . . ?
C30 P1 C10 C15 59.3(6) . . . . ?
Pd1 P1 C10 C15 175.3(5) . . . . ?
C20 P1 C10 C11 125.9(6) . . . . ?
C30 P1 C10 C11 -121.9(5) . . . . ?
Pd1 P1 C10 C11 -5.9(6) . . . . ?
C15 C10 C11 C12 -3.3(10) . . . . ?
P1 C10 C11 C12 177.8(6) . . . . ?
C10 C11 C12 C13 0.5(12) . . . . ?
C11 C12 C13 C14 2.0(13) . . . . ?
C12 C13 C14 C15 -1.6(13) . . . . ?
C13 C14 C15 C10 -1.4(11) . . . . ?
C11 C10 C15 C14 3.8(10) . . . . ?
P1 C10 C15 C14 -177.4(5) . . . . ?
C30 P1 C20 C25 13.1(7) . . . . ?
C10 P1 C20 C25 124.3(6) . . . . ?
Pd1 P1 C20 C25 -106.1(6) . . . . ?
C30 P1 C20 C21 -172.2(5) . . . . ?
C10 P1 C20 C21 -60.9(6) . . . . ?
Pd1 P1 C20 C21 68.7(5) . . . . ?
C25 C20 C21 C22 -2.5(10) . . . . ?
P1 C20 C21 C22 -177.6(6) . . . . ?
C20 C21 C22 C23 2.3(12) . . . . ?
C21 C22 C23 C24 -0.8(13) . . . . ?
C22 C23 C24 C25 -0.5(14) . . . . ?
C21 C20 C25 C24 1.3(11) . . . . ?
P1 C20 C25 C24 175.9(6) . . . . ?
C23 C24 C25 C20 0.2(13) . . . . ?
C20 P1 C30 C31 118.9(6) . . . . ?
C10 P1 C30 C31 9.3(7) . . . . ?
Pd1 P1 C30 C31 -113.4(6) . . . . ?
C20 P1 C30 C35 -67.8(6) . . . . ?
C10 P1 C30 C35 -177.4(5) . . . . ?
Pd1 P1 C30 C35 59.8(6) . . . . ?
C35 C30 C31 C32 -0.5(11) . . . . ?
P1 C30 C31 C32 172.7(7) . . . . ?
C30 C31 C32 C33 0.4(13) . . . . ?
C31 C32 C33 C34 0.0(14) . . . . ?
C32 C33 C34 C35 -0.2(14) . . . . ?
C33 C34 C35 C30 0.0(12) . . . . ?
C31 C30 C35 C34 0.4(10) . . . . ?
P1 C30 C35 C34 -173.2(6) . . . . ?
C3 Pd2 P2 C40 134.7(3) . . . . ?
C3 Pd2 P2 C40 -70.7(3) 2 . . . ?
Pd3 Pd2 P2 C40 79.7(2) . . . . ?
Pd3 Pd2 P2 C40 -18.2(2) 2 . . . ?
Pd2 Pd2 P2 C40 168.6(2) 3 . . . ?
Pd2 Pd2 P2 C40 -100.9(2) 2 . . . ?
C3 Pd2 P2 C50 12.4(3) . . . . ?
C3 Pd2 P2 C50 167.1(3) 2 . . . ?
Pd3 Pd2 P2 C50 -42.6(3) . . . . ?
Pd3 Pd2 P2 C50 -140.5(2) 2 . . . ?
Pd2 Pd2 P2 C50 46.4(3) 3 . . . ?
Pd2 Pd2 P2 C50 136.8(2) 2 . . . ?
C3 Pd2 P2 C60 -106.1(3) . . . . ?
C3 Pd2 P2 C60 48.6(3) 2 . . . ?
Pd3 Pd2 P2 C60 -161.1(2) . . . . ?
Pd3 Pd2 P2 C60 101.0(2) 2 . . . ?
Pd2 Pd2 P2 C60 -72.1(2) 3 . . . ?
Pd2 Pd2 P2 C60 18.3(2) 2 . . . ?
C50 P2 C40 C41 152.1(5) . . . . ?
C60 P2 C40 C41 -102.1(6) . . . . ?
Pd2 P2 C40 C41 22.1(6) . . . . ?
C50 P2 C40 C45 -32.0(7) . . . . ?
C60 P2 C40 C45 73.8(6) . . . . ?
Pd2 P2 C40 C45 -161.9(5) . . . . ?
C45 C40 C41 C42 -0.1(11) . . . . ?
P2 C40 C41 C42 176.0(6) . . . . ?
C40 C41 C42 C43 -0.3(12) . . . . ?
C41 C42 C43 C44 0.9(13) . . . . ?
C42 C43 C44 C45 -1.0(13) . . . . ?
C43 C44 C45 C40 0.5(13) . . . . ?
C41 C40 C45 C44 0.0(11) . . . . ?
P2 C40 C45 C44 -176.0(6) . . . . ?
C40 P2 C50 C55 -43.8(6) . . . . ?
C60 P2 C50 C55 -151.6(6) . . . . ?
Pd2 P2 C50 C55 83.8(5) . . . . ?
C40 P2 C50 C51 141.1(6) . . . . ?
C60 P2 C50 C51 33.2(6) . . . . ?
Pd2 P2 C50 C51 -91.3(6) . . . . ?
C55 C50 C51 C52 0.6(11) . . . . ?
P2 C50 C51 C52 175.9(6) . . . . ?
C50 C51 C52 C53 2.8(13) . . . . ?
C51 C52 C53 C54 -3.5(13) . . . . ?
C52 C53 C54 C55 1.0(13) . . . . ?
C51 C50 C55 C54 -3.2(11) . . . . ?
P2 C50 C55 C54 -178.4(6) . . . . ?
C53 C54 C55 C50 2.5(12) . . . . ?
C40 P2 C60 C65 -34.5(7) . . . . ?
C50 P2 C60 C65 72.8(7) . . . . ?
Pd2 P2 C60 C65 -159.4(6) . . . . ?
C40 P2 C60 C61 146.4(5) . . . . ?
C50 P2 C60 C61 -106.3(5) . . . . ?
Pd2 P2 C60 C61 21.5(6) . . . . ?
C65 C60 C61 C62 -0.9(10) . . . . ?
P2 C60 C61 C62 178.3(5) . . . . ?
C60 C61 C62 C63 1.9(11) . . . . ?
C61 C62 C63 C64 -2.3(12) . . . . ?
C62 C63 C64 C65 1.7(13) . . . . ?
C61 C60 C65 C64 0.3(12) . . . . ?
P2 C60 C65 C64 -178.8(6) . . . . ?
C63 C64 C65 C60 -0.7(13) . . . . ?
C500 O100 C200 C300 30(3) . . . . ?
C500 O100 C200 C400 -17(3) . . . . ?
O100 C200 C300 C400 -70(3) . . . . ?
O100 C200 C300 C500 -21(2) . . . . ?
C400 C200 C300 C500 49(2) . . . . ?
C200 C300 C400 C500 81(5) . . . . ?
C500 C300 C400 C200 -81(5) . . . . ?
O100 C200 C400 C500 16(2) . . . . ?
C300 C200 C400 C500 -91(5) . . . . ?
O100 C200 C400 C300 107(4) . . . . ?
C200 O100 C500 C400 22(3) . . . . ?
C200 O100 C500 C300 -23(2) . . . . ?
C300 C400 C500 O100 -66(4) . . . . ?
C200 C400 C500 O100 -16(2) . . . . ?
C200 C400 C500 C300 50(2) . . . . ?
C400 C300 C500 O100 112(4) . . . . ?
C200 C300 C500 O100 22(2) . . . . ?
C200 C300 C500 C400 -90(5) . . . . ?
